data_7236927
loop_
_publ_author_name
'Walwyn, Robert J.'
'Chan, Bun'
'Usov, Pavel M.'
'Solomon, Marcello B.'
'Duyker, Samuel G.'
'Koo, Jin Young'
'Kawano, Masaki'
'Turner, Peter'
'Kepert, Cameron J.'
'D'Alessandro, Deanna M.'

_publ_section_title
;
 Spectroscopic, electronic and computational properties of a mixed
 tetrachalcogenafulvalene and its charge transfer complex
;
_journal_issue 5
_journal_name_full 'Journal of Materials Chemistry C'
_journal_page_first 1092
_journal_paper_doi 10.1039/C7TC03853D
_journal_volume 6
_journal_year 2018
_chemical_formula_sum 'C14 H12 O8 S Se3'
_chemical_formula_weight 577.18
_space_group_crystal_system triclinic
_space_group_IT_number 2
_space_group_name_Hall '-P 1'
_space_group_name_H-M_alt 'P -1'
_symmetry_cell_setting triclinic
_symmetry_Int_Tables_number 2
_symmetry_space_group_name_Hall '-P 1'
_symmetry_space_group_name_H-M 'P -1'
_atom_sites_solution_hydrogens geom
_audit_creation_method SHELXL-2014/7
_audit_update_record
;
2016-08-29 deposited with the CCDC.
2017-11-27 downloaded from the CCDC.
;
_cell_angle_alpha 100.073(3)
_cell_angle_beta 105.219(3)
_cell_angle_gamma 96.116(3)
_cell_formula_units_Z 2
_cell_length_a 7.7902(2)
_cell_length_b 8.6288(3)
_cell_length_c 14.5566(4)
_cell_measurement_reflns_used 8109
_cell_measurement_temperature 150(1)
_cell_measurement_theta_max 75.2220
_cell_measurement_theta_min 5.2400
_cell_volume 917.58(5)
_computing_cell_refinement
;
  CrysAlisPro, Agilent Technologies,
;
_computing_data_collection
;
  CrysAlisPro, Agilent Technologies,
;
_computing_data_reduction
;
  CrysAlisPro, Agilent Technologies,
;
_computing_molecular_graphics
;
  ORTEP3 for Windows (Farrugia, L., 1997)
  ORTEPIII  (Burnett, N.M., Johnson,C.K., 1996). 
  WinGX (Farrugia, 1999)
  shelXle (H\"ubschle,C.B., et al., 2011) 
;
_computing_structure_refinement 'SHELXL-2014/7 (Sheldrick, 2014)'
_computing_structure_solution 'ShelxT (Sheldrick, 2015)'
_diffrn_ambient_temperature 150(1)
_diffrn_crystal_treatment
;
attached with Exxon Paratone N to a nylon loop and quenched 
in a cold nitrogen gas stream from an Oxford Cryosystems Cryostream. 
;
_diffrn_detector 'CCD plate'
_diffrn_detector_area_resol_mean 10.5861
_diffrn_detector_type Atlas
_diffrn_measured_fraction_theta_full 1.000
_diffrn_measured_fraction_theta_max 0.993
_diffrn_measurement_device 'four-circle diffractometer'
_diffrn_measurement_device_type 'SuperNova, Dual, Cu at zero, Atlas'
_diffrn_measurement_method \w
_diffrn_radiation_monochromator mirror
_diffrn_radiation_source 'SuperNova (Cu) X-ray Source'
_diffrn_radiation_type 'Cu K\a'
_diffrn_radiation_wavelength 1.5418
_diffrn_reflns_av_R_equivalents 0.0205
_diffrn_reflns_av_unetI/netI 0.0187
_diffrn_reflns_Laue_measured_fraction_full 1.000
_diffrn_reflns_Laue_measured_fraction_max 0.993
_diffrn_reflns_limit_h_max 9
_diffrn_reflns_limit_h_min -9
_diffrn_reflns_limit_k_max 10
_diffrn_reflns_limit_k_min -10
_diffrn_reflns_limit_l_max 18
_diffrn_reflns_limit_l_min -18
_diffrn_reflns_number 14923
_diffrn_reflns_point_group_measured_fraction_full 1.000
_diffrn_reflns_point_group_measured_fraction_max 0.993
_diffrn_reflns_theta_full 67.679
_diffrn_reflns_theta_max 75.850
_diffrn_reflns_theta_min 3.219
_exptl_absorpt_coefficient_mu 8.755
_exptl_absorpt_correction_T_max 1.00
_exptl_absorpt_correction_T_min 0.641
_exptl_absorpt_correction_type multi-scan
_exptl_absorpt_process_details
;
  CrysAlisPro, Agilent Technologies,
  Version 1.171.37.35
  Empirical absorption correction using spherical 
  harmonics, implemented in SCALE3 ABSPACK scaling algorithm.
;
_exptl_crystal_colour 'pale orange'
_exptl_crystal_density_diffrn 2.089
_exptl_crystal_description plate
_exptl_crystal_F_000 556
_exptl_crystal_size_max 0.097
_exptl_crystal_size_mid 0.086
_exptl_crystal_size_min 0.021
_refine_diff_density_max 0.617
_refine_diff_density_min -0.397
_refine_diff_density_rms 0.099
_refine_ls_extinction_method none
_refine_ls_goodness_of_fit_ref 1.321
_refine_ls_hydrogen_treatment constr
_refine_ls_matrix_type full
_refine_ls_number_parameters 239
_refine_ls_number_reflns 3795
_refine_ls_number_restraints 0
_refine_ls_restrained_S_all 1.321
_refine_ls_R_factor_all 0.0374
_refine_ls_R_factor_gt 0.0323
_refine_ls_shift/su_max 0.001
_refine_ls_shift/su_mean 0.000
_refine_ls_structure_factor_coef Fsqd
_refine_ls_weighting_details 'w=1/[\s^2^(Fo^2^)+(0.03P)^2^+3.0P] where P=(Fo^2^+2Fc^2^)/3'
_refine_ls_weighting_scheme calc
_refine_ls_wR_factor_gt 0.0994
_refine_ls_wR_factor_ref 0.1007
_reflns_Friedel_coverage 0.000
_reflns_number_gt 3524
_reflns_number_total 3795
_reflns_threshold_expression 'I > 2\s(I)'
_cod_data_source_file c7tc03853d2.cif
_cod_data_source_block TCMTSTF_dmd15pt2_s1448
_cod_database_code 7236927
_shelx_shelxl_version_number 2014/7
_shelx_space_group_comment
;
The symmetry employed for this shelxl refinement is uniquely defined
by the following loop, which should always be used as a source of
symmetry information in preference to the above space-group names.
They are only intended as comments.
;

loop_
_space_group_symop_operation_xyz
'x, y, z'
'-x, -y, -z'

loop_
_atom_site_label
_atom_site_type_symbol
_atom_site_fract_x
_atom_site_fract_y
_atom_site_fract_z
_atom_site_U_iso_or_equiv
_atom_site_adp_type
_atom_site_occupancy
_atom_site_site_symmetry_order
_atom_site_calc_flag
_atom_site_refinement_flags_posn
_atom_site_refinement_flags_adp
_atom_site_refinement_flags_occupancy
Se1 Se 0.22280(6) 0.38552(5) 0.52090(3) 0.02153(13) Uani 0.82 1 d . . P
S1 S 0.22280(6) 0.38552(5) 0.52090(3) 0.02153(13) Uani 0.18 1 d . . P
Se2 Se 0.26960(7) 0.67086(6) 0.41174(3) 0.02494(13) Uani 0.81 1 d . . P
S2 S 0.26960(7) 0.67086(6) 0.41174(3) 0.02494(13) Uani 0.19 1 d . . P
Se3 Se 0.54800(7) 0.89541(6) 0.61761(4) 0.02597(14) Uani 0.74 1 d . . P
S3 S 0.54800(7) 0.89541(6) 0.61761(4) 0.02597(14) Uani 0.26 1 d . . P
Se4 Se 0.49253(8) 0.61641(7) 0.72813(4) 0.02461(14) Uani 0.63 1 d . . P
S4 S 0.49253(8) 0.61641(7) 0.72813(4) 0.02461(14) Uani 0.37 1 d . . P
O1 O -0.1371(4) 0.1833(4) 0.2629(2) 0.0281(7) Uani 1 1 d . . .
O2 O -0.0082(4) 0.1071(3) 0.4014(2) 0.0251(6) Uani 1 1 d . . .
O3 O 0.0426(4) 0.4063(4) 0.1705(2) 0.0296(7) Uani 1 1 d . . .
O4 O -0.1069(4) 0.5805(3) 0.23848(19) 0.0228(6) Uani 1 1 d . . .
O5 O 0.8224(4) 1.1742(4) 0.7851(2) 0.0339(7) Uani 1 1 d . . .
O6 O 0.5933(4) 1.1812(3) 0.8510(2) 0.0248(6) Uani 1 1 d . . .
O7 O 0.6027(5) 0.7239(4) 0.9429(2) 0.0308(7) Uani 1 1 d . . .
O8 O 0.7539(4) 0.9665(4) 0.9541(2) 0.0293(7) Uani 1 1 d . . .
C1 C 0.3256(5) 0.5963(5) 0.5287(3) 0.0182(7) Uani 1 1 d . . .
C2 C 0.0900(5) 0.3632(5) 0.3898(3) 0.0184(7) Uani 1 1 d . . .
C3 C 0.1100(5) 0.4833(4) 0.3442(3) 0.0177(7) Uani 1 1 d . . .
C4 C -0.0325(5) 0.2103(5) 0.3424(3) 0.0188(7) Uani 1 1 d . . .
C5 C -0.1054(7) -0.0543(5) 0.3590(3) 0.0317(10) Uani 1 1 d . . .
H5A H -0.2351 -0.0515 0.3385 0.048 Uiso 1 1 calc R U .
H5B H -0.0794 -0.1206 0.4076 0.048 Uiso 1 1 calc R U .
H5C H -0.0669 -0.0991 0.3024 0.048 Uiso 1 1 calc R U .
C6 C 0.0118(5) 0.4813(5) 0.2395(3) 0.0201(8) Uani 1 1 d . . .
C7 C -0.2100(6) 0.5942(6) 0.1429(3) 0.0304(9) Uani 1 1 d . . .
H7A H -0.1287 0.6085 0.1027 0.046 Uiso 1 1 calc R U .
H7B H -0.2729 0.6863 0.1488 0.046 Uiso 1 1 calc R U .
H7C H -0.2983 0.4970 0.1122 0.046 Uiso 1 1 calc R U .
C8 C 0.4352(5) 0.6881(4) 0.6117(3) 0.0179(7) Uani 1 1 d . . .
C9 C 0.6088(5) 0.9406(5) 0.7534(3) 0.0179(7) Uani 1 1 d . . .
C10 C 0.5895(5) 0.8215(5) 0.7995(3) 0.0192(7) Uani 1 1 d . . .
C11 C 0.6892(5) 1.1110(5) 0.7986(3) 0.0196(7) Uani 1 1 d . . .
C12 C 0.6775(7) 1.3396(5) 0.9083(3) 0.0322(10) Uani 1 1 d . . .
H12A H 0.7943 1.3333 0.9526 0.048 Uiso 1 1 calc R U .
H12B H 0.5994 1.3817 0.9463 0.048 Uiso 1 1 calc R U .
H12C H 0.6954 1.4103 0.8647 0.048 Uiso 1 1 calc R U .
C13 C 0.6471(5) 0.8296(5) 0.9064(3) 0.0213(8) Uani 1 1 d . . .
C14 C 0.8032(7) 0.9950(6) 1.0599(3) 0.0335(10) Uani 1 1 d . . .
H14A H 0.6946 0.9750 1.0808 0.050 Uiso 1 1 calc R U .
H14B H 0.8616 1.1059 1.0873 0.050 Uiso 1 1 calc R U .
H14C H 0.8866 0.9232 1.0828 0.050 Uiso 1 1 calc R U .

loop_
_atom_site_aniso_label
_atom_site_aniso_U_11
_atom_site_aniso_U_22
_atom_site_aniso_U_33
_atom_site_aniso_U_23
_atom_site_aniso_U_13
_atom_site_aniso_U_12
Se1 0.0265(2) 0.0177(2) 0.0159(2) 0.00121(17) 0.00196(17) -0.00141(18)
S1 0.0265(2) 0.0177(2) 0.0159(2) 0.00121(17) 0.00196(17) -0.00141(18)
Se2 0.0330(3) 0.0213(3) 0.0153(2) 0.00208(17) 0.00161(18) -0.00216(19)
S2 0.0330(3) 0.0213(3) 0.0153(2) 0.00208(17) 0.00161(18) -0.00216(19)
Se3 0.0357(3) 0.0209(3) 0.0163(2) -0.00112(19) 0.0051(2) -0.0027(2)
S3 0.0357(3) 0.0209(3) 0.0163(2) -0.00112(19) 0.0051(2) -0.0027(2)
Se4 0.0307(3) 0.0218(3) 0.0163(2) -0.0003(2) 0.0025(2) 0.0006(2)
S4 0.0307(3) 0.0218(3) 0.0163(2) -0.0003(2) 0.0025(2) 0.0006(2)
O1 0.0324(16) 0.0228(15) 0.0200(14) 0.0009(11) -0.0020(12) -0.0055(12)
O2 0.0318(15) 0.0182(14) 0.0205(13) 0.0032(11) 0.0023(11) -0.0030(12)
O3 0.0391(17) 0.0318(17) 0.0152(13) 0.0014(12) 0.0056(12) 0.0055(13)
O4 0.0255(14) 0.0226(15) 0.0165(13) 0.0042(11) 0.0005(11) 0.0015(11)
O5 0.0361(17) 0.0278(17) 0.0360(17) -0.0029(13) 0.0193(14) -0.0092(13)
O6 0.0273(14) 0.0184(14) 0.0262(14) -0.0021(11) 0.0093(12) 0.0000(11)
O7 0.0462(18) 0.0230(16) 0.0205(14) 0.0085(12) 0.0067(13) -0.0050(13)
O8 0.0420(17) 0.0256(16) 0.0119(13) 0.0023(11) -0.0008(12) -0.0059(13)
C1 0.0234(18) 0.0164(18) 0.0142(16) 0.0032(14) 0.0048(14) 0.0019(14)
C2 0.0192(17) 0.0217(19) 0.0118(16) -0.0003(14) 0.0024(13) 0.0040(14)
C3 0.0209(17) 0.0151(18) 0.0142(17) -0.0003(13) 0.0036(14) 0.0005(14)
C4 0.0215(18) 0.0172(18) 0.0177(18) 0.0020(14) 0.0073(15) 0.0011(14)
C5 0.041(2) 0.014(2) 0.035(2) 0.0033(17) 0.007(2) -0.0056(18)
C6 0.0240(18) 0.0171(19) 0.0157(17) 0.0033(14) 0.0026(14) -0.0042(15)
C7 0.032(2) 0.030(2) 0.023(2) 0.0088(17) -0.0045(17) 0.0001(18)
C8 0.0253(18) 0.0127(17) 0.0152(17) 0.0035(13) 0.0056(14) -0.0001(14)
C9 0.0210(17) 0.0173(18) 0.0131(16) 0.0005(13) 0.0040(13) -0.0005(14)
C10 0.0200(17) 0.0185(19) 0.0151(17) -0.0008(14) 0.0027(14) -0.0010(14)
C11 0.0254(19) 0.0184(19) 0.0133(16) 0.0037(14) 0.0038(14) -0.0001(15)
C12 0.039(2) 0.020(2) 0.032(2) -0.0053(17) 0.0103(19) -0.0007(18)
C13 0.0249(19) 0.0195(19) 0.0158(17) 0.0001(15) 0.0036(15) -0.0003(15)
C14 0.051(3) 0.029(2) 0.0121(18) 0.0027(16) -0.0009(18) -0.005(2)

loop_
_atom_type_symbol
_atom_type_description
_atom_type_scat_dispersion_real
_atom_type_scat_dispersion_imag
_atom_type_scat_source
C C 0.0181 0.0091 'International Tables Vol C Tables 4.2.6.8 and 6.1.1.4'
H H 0.0000 0.0000 'International Tables Vol C Tables 4.2.6.8 and 6.1.1.4'
O O 0.0492 0.0322 'International Tables Vol C Tables 4.2.6.8 and 6.1.1.4'
S S 0.3331 0.5567 'International Tables Vol C Tables 4.2.6.8 and 6.1.1.4'
Se Se -0.7943 1.1372 'International Tables Vol C Tables 4.2.6.8 and 6.1.1.4'

loop_
_geom_angle_atom_site_label_1
_geom_angle_atom_site_label_2
_geom_angle_atom_site_label_3
_geom_angle
C1 Se1 C2 92.18(17)
C3 Se2 C1 92.36(17)
C9 Se3 C8 91.07(16)
C10 Se4 C8 91.65(17)
C4 O2 C5 115.5(3)
C6 O4 C7 115.3(3)
C11 O6 C12 114.7(3)
C13 O8 C14 116.2(3)
C8 C1 Se1 122.4(3)
C8 C1 Se2 121.6(3)
Se1 C1 Se2 116.05(19)
C3 C2 C4 123.5(3)
C3 C2 Se1 119.6(3)
C4 C2 Se1 116.9(3)
C2 C3 C6 125.0(3)
C2 C3 Se2 119.6(3)
C6 C3 Se2 115.4(3)
O1 C4 O2 125.1(4)
O1 C4 C2 124.9(4)
O2 C4 C2 110.1(3)
O2 C5 H5A 109.5
O2 C5 H5B 109.5
H5A C5 H5B 109.5
O2 C5 H5C 109.5
H5A C5 H5C 109.5
H5B C5 H5C 109.5
O3 C6 O4 126.6(4)
O3 C6 C3 124.8(4)
O4 C6 C3 108.6(3)
O4 C7 H7A 109.5
O4 C7 H7B 109.5
H7A C7 H7B 109.5
O4 C7 H7C 109.5
H7A C7 H7C 109.5
H7B C7 H7C 109.5
C1 C8 Se4 122.2(3)
C1 C8 Se3 122.2(3)
Se4 C8 Se3 115.55(19)
C10 C9 C11 127.2(3)
C10 C9 Se3 119.2(3)
C11 C9 Se3 113.4(3)
C9 C10 C13 127.4(4)
C9 C10 Se4 119.9(3)
C13 C10 Se4 112.7(3)
O5 C11 O6 125.4(4)
O5 C11 C9 122.5(4)
O6 C11 C9 112.0(3)
O6 C12 H12A 109.5
O6 C12 H12B 109.5
H12A C12 H12B 109.5
O6 C12 H12C 109.5
H12A C12 H12C 109.5
H12B C12 H12C 109.5
O7 C13 O8 125.4(4)
O7 C13 C10 123.1(4)
O8 C13 C10 111.4(3)
O8 C14 H14A 109.5
O8 C14 H14B 109.5
H14A C14 H14B 109.5
O8 C14 H14C 109.5
H14A C14 H14C 109.5
H14B C14 H14C 109.5

loop_
_geom_bond_atom_site_label_1
_geom_bond_atom_site_label_2
_geom_bond_distance
Se1 C1 1.880(4)
Se1 C2 1.882(4)
Se2 C3 1.872(4)
Se2 C1 1.885(4)
Se3 C9 1.867(4)
Se3 C8 1.884(4)
Se4 C10 1.855(4)
Se4 C8 1.867(4)
O1 C4 1.195(5)
O2 C4 1.335(5)
O2 C5 1.456(5)
O3 C6 1.190(5)
O4 C6 1.325(5)
O4 C7 1.445(5)
O5 C11 1.199(5)
O6 C11 1.319(5)
O6 C12 1.455(5)
O7 C13 1.197(5)
O8 C13 1.330(5)
O8 C14 1.454(5)
C1 C8 1.340(5)
C2 C3 1.341(6)
C2 C4 1.482(5)
C3 C6 1.512(5)
C5 H5A 0.9800
C5 H5B 0.9800
C5 H5C 0.9800
C7 H7A 0.9800
C7 H7B 0.9800
C7 H7C 0.9800
C9 C10 1.338(6)
C9 C11 1.496(5)
C10 C13 1.488(5)
C12 H12A 0.9800
C12 H12B 0.9800
C12 H12C 0.9800
C14 H14A 0.9800
C14 H14B 0.9800
C14 H14C 0.9800

loop_
_geom_hbond_atom_site_label_D
_geom_hbond_atom_site_label_H
_geom_hbond_atom_site_label_A
_geom_hbond_distance_DH
_geom_hbond_distance_HA
_geom_hbond_distance_DA
_geom_hbond_angle_DHA
_geom_hbond_site_symmetry_A
C5 H5A Se3 0.98 3.06 3.917(5) 146.5 2_566
C5 H5B Se1 0.98 2.91 3.754(5) 145.2 2_556
C5 H5C O5 0.98 2.63 3.534(6) 153.3 2_666
C12 H12C Se4 0.98 3.13 3.950(5) 142.2 1_565
C14 H14B O1 0.98 2.52 3.005(5) 110.1 1_666

loop_
_geom_torsion_atom_site_label_1
_geom_torsion_atom_site_label_2
_geom_torsion_atom_site_label_3
_geom_torsion_atom_site_label_4
_geom_torsion
C2 Se1 C1 C8 176.5(3)
C2 Se1 C1 Se2 -4.7(2)
C3 Se2 C1 C8 -176.4(3)
C3 Se2 C1 Se1 4.8(2)
C1 Se1 C2 C3 2.9(3)
C1 Se1 C2 C4 -177.2(3)
C4 C2 C3 C6 0.2(6)
Se1 C2 C3 C6 -179.9(3)
C4 C2 C3 Se2 -179.8(3)
Se1 C2 C3 Se2 0.1(4)
C1 Se2 C3 C2 -2.9(3)
C1 Se2 C3 C6 177.1(3)
C5 O2 C4 O1 6.6(6)
C5 O2 C4 C2 -173.1(3)
C3 C2 C4 O1 -7.1(6)
Se1 C2 C4 O1 173.0(3)
C3 C2 C4 O2 172.5(4)
Se1 C2 C4 O2 -7.3(4)
C7 O4 C6 O3 1.3(6)
C7 O4 C6 C3 178.9(3)
C2 C3 C6 O3 -72.9(6)
Se2 C3 C6 O3 107.1(4)
C2 C3 C6 O4 109.4(4)
Se2 C3 C6 O4 -70.6(4)
Se1 C1 C8 Se4 -1.2(5)
Se2 C1 C8 Se4 -179.90(19)
Se1 C1 C8 Se3 176.57(19)
Se2 C1 C8 Se3 -2.1(5)
C10 Se4 C8 C1 -167.0(4)
C10 Se4 C8 Se3 15.1(2)
C9 Se3 C8 C1 165.9(4)
C9 Se3 C8 Se4 -16.2(2)
C8 Se3 C9 C10 11.6(3)
C8 Se3 C9 C11 -172.9(3)
C11 C9 C10 C13 -1.5(7)
Se3 C9 C10 C13 173.3(3)
C11 C9 C10 Se4 -177.9(3)
Se3 C9 C10 Se4 -3.1(5)
C8 Se4 C10 C9 -7.4(3)
C8 Se4 C10 C13 175.7(3)
C12 O6 C11 O5 -10.5(6)
C12 O6 C11 C9 171.5(3)
C10 C9 C11 O5 117.3(5)
Se3 C9 C11 O5 -57.8(5)
C10 C9 C11 O6 -64.6(5)
Se3 C9 C11 O6 120.3(3)
C14 O8 C13 O7 -7.1(7)
C14 O8 C13 C10 173.8(4)
C9 C10 C13 O7 169.1(4)
Se4 C10 C13 O7 -14.3(5)
C9 C10 C13 O8 -11.7(6)
Se4 C10 C13 O8 164.9(3)
